data_7050130
loop_
_publ_author_name
'Nowell, Harriott'
'Paul Attfield, J.'

_publ_section_title
;
 X-Ray and neutron powder diffraction studies of the crystal structure
 of vitamin K3Electronic supplementary information (ESI) available:
 X-ray powder diffraction data. See
 http://www.rsc.org/suppdata/nj/b3/b306072a/
;
_journal_issue 3
_journal_name_full 'New Journal of Chemistry'
_journal_page_first 406
_journal_paper_doi 10.1039/b306072a
_journal_volume 28
_journal_year 2004
_chemical_formula_sum 'C11 H8 O2'
_chemical_formula_weight 172.18
_space_group_IT_number 14
_symmetry_cell_setting monoclinic
_symmetry_space_group_name_Hall '-P 2yab'
_symmetry_space_group_name_H-M 'P 1 21/a 1'
_audit_creation_date 2003-03-03T16:06
_audit_creation_method 'from EXP file using GSAS2CIF'
_audit_update_record
;
2003-03-03T16:06  Initial CIF as created by GSAS2CIF
;
_cell_angle_alpha 90.0
_cell_angle_beta 97.9490(9)
_cell_angle_gamma 90.0
_cell_formula_units_Z 8
_cell_length_a 11.11103(25)
_cell_length_b 20.6416(5)
_cell_length_c 7.43426(10)
_cell_volume 1688.66(6)
_computing_structure_refinement GSAS
_pd_block_id 2003-03-03T16:06|K3N|Nowell|Overall
_pd_phase_name k3
_pd_proc_ls_prof_R_factor 0.0330
_pd_proc_ls_prof_wR_factor 0.0123
_refine_ls_goodness_of_fit_all 2.72
_refine_ls_matrix_type full
_refine_ls_number_parameters 181
_refine_ls_number_restraints 166
_refine_ls_shift/su_max 0.03
_refine_ls_shift/su_mean 0.00
_cod_data_source_file b306072a.txt
_cod_data_source_block K3N_publ
_cod_depositor_comments
;
The following automatic conversions were performed:
'_geom_angle_publ_flag' value 'N' changed to 'n' according to
'/home/saulius/struct/CIF-dictionaries/cif_core.dic' dictionary named
'cif_core.dic' version 2.4.1 from 2010-06-29 (72
times).

'_geom_bond_publ_flag' value 'N' changed to 'n' according to
'/home/saulius/struct/CIF-dictionaries/cif_core.dic' dictionary named
'cif_core.dic' version 2.4.1 from 2010-06-29 (104 times).

Automatic conversion script
Id: cif_fix_enum 1527 2010-12-29 10:47:43Z saulius 
;
_cod_original_cell_volume 1688.66174
_cod_original_sg_symbol_H-M 'P 21/a'
_cod_database_code 7050130

loop_
_symmetry_equiv_pos_site_id
_symmetry_equiv_pos_as_xyz
1 +x,+y,+z
2 -x+1/2,+y+1/2,-z
-1 -x,-y,-z
-2 +x+1/2,-y+1/2,+z

loop_
_atom_site_type_symbol
_atom_site_label
_atom_site_fract_x
_atom_site_fract_y
_atom_site_fract_z
_atom_site_occupancy
_atom_site_thermal_displace_type
_atom_site_U_iso_or_equiv
_atom_site_symmetry_multiplicity
C C1 0.86526(27) 0.50975(15) 0.58464(26) 1.0 Uiso 0.0161(5) 4
C C2 0.75489(32) 0.48221(13) 0.50523(29) 1.0 Uiso 0.0161(5) 4
C C3 0.65680(25) 0.52154(15) 0.44188(22) 1.0 Uiso 0.0161(5) 4
C C4 0.87654(21) 0.57662(16) 0.59976(19) 1.0 Uiso 0.0161(5) 4
C C5 0.77798(20) 0.61663(13) 0.53613(18) 1.0 Uiso 0.0161(5) 4
C C6 0.66775(20) 0.58894(14) 0.45689(18) 1.0 Uiso 0.0161(5) 4
C C7 0.56454(20) 0.63091(16) 0.39033(19) 1.0 Uiso 0.0161(5) 4
C C8 0.57702(25) 0.70302(16) 0.40694(23) 1.0 Uiso 0.0161(5) 4
C C9 0.68549(27) 0.72994(14) 0.48478(25) 1.0 Uiso 0.0161(5) 4
C C10 0.78918(24) 0.68806(13) 0.55183(22) 1.0 Uiso 0.0161(5) 4
O O11 0.46796(24) 0.60701(22) 0.32112(23) 1.0 Uiso 0.0372(17) 4
O O12 0.88554(28) 0.71240(18) 0.62079(26) 1.0 Uiso 0.0372(17) 4
C C13 0.6979(4) 0.80209(15) 0.50141(35) 1.0 Uiso 0.0161(5) 4
H H14 0.9416(4) 0.47879(21) 0.63385(34) 1.0 Uiso 0.0687(15) 4
H H15 0.7463(4) 0.43039(16) 0.4935(4) 1.0 Uiso 0.0687(15) 4
H H16 0.57211(32) 0.50015(21) 0.38093(29) 1.0 Uiso 0.0687(15) 4
H H17 0.96132(26) 0.59763(22) 0.66075(25) 1.0 Uiso 0.0687(15) 4
H H18 0.50100(32) 0.73396(21) 0.35795(31) 1.0 Uiso 0.0687(15) 4
H H19 0.7428(11) 0.8120(4) 0.6351(7) 1.0 Uiso 0.0744(25) 4
H H20 0.6150(6) 0.82917(33) 0.4769(16) 1.0 Uiso 0.0744(25) 4
H H21 0.7584(9) 0.8186(4) 0.4111(12) 1.0 Uiso 0.0744(25) 4
C C22 0.27970(30) 0.73657(13) 0.07850(28) 1.0 Uiso 0.0161(5) 4
C C23 0.16020(31) 0.73037(13) -0.00888(30) 1.0 Uiso 0.0161(5) 4
C C24 0.09339(24) 0.78509(15) -0.06710(23) 1.0 Uiso 0.0161(5) 4
C C25 0.33231(23) 0.79761(15) 0.10753(21) 1.0 Uiso 0.0161(5) 4
C C26 0.26553(21) 0.85284(12) 0.04925(20) 1.0 Uiso 0.0161(5) 4
C C27 0.14527(21) 0.84636(13) -0.03865(20) 1.0 Uiso 0.0161(5) 4
C C28 0.07496(24) 0.90423(15) -0.09994(22) 1.0 Uiso 0.0161(5) 4
C C29 0.13168(29) 0.96972(14) -0.06862(27) 1.0 Uiso 0.0161(5) 4
C C30 0.24944(29) 0.97574(13) 0.01740(27) 1.0 Uiso 0.0161(5) 4
C C31 0.32048(24) 0.91789(13) 0.07937(23) 1.0 Uiso 0.0161(5) 4
O O32 -0.02999(26) 0.89925(21) -0.17683(26) 1.0 Uiso 0.0372(17) 4
O O33 0.42543(25) 0.92356(19) 0.15603(26) 1.0 Uiso 0.0372(17) 4
C C34 0.3043(4) 1.04171(15) 0.0473(4) 1.0 Uiso 0.0161(5) 4
H H35 0.3311(4) 0.69383(18) 0.1232(4) 1.0 Uiso 0.0687(15) 4
H H36 0.1198(4) 0.68280(17) -0.0312(4) 1.0 Uiso 0.0687(15) 4
H H37 0.00152(28) 0.78032(22) -0.13425(29) 1.0 Uiso 0.0687(15) 4
H H38 0.42437(27) 0.80229(21) 0.17477(27) 1.0 Uiso 0.0687(15) 4
H H39 0.0802(4) 1.01231(18) -0.11357(35) 1.0 Uiso 0.0687(15) 4
H H40 0.3725(8) 1.0507(4) -0.0379(12) 1.0 Uiso 0.0744(25) 4
H H41 0.3443(10) 1.0465(4) 0.1852(6) 1.0 Uiso 0.0744(25) 4
H H42 0.2336(7) 1.07683(29) 0.0181(15) 1.0 Uiso 0.0744(25) 4

loop_
_atom_type_symbol
_atom_type_number_in_cell
C 88.0
O 16.0
H 64.0

loop_
_geom_angle_atom_site_label_1
_geom_angle_atom_site_label_2
_geom_angle_atom_site_label_3
_geom_angle
_geom_angle_site_symmetry_1
_geom_angle_site_symmetry_2
_geom_angle_site_symmetry_3
_geom_angle_publ_flag
C2 C1 C4 119.98(8) 1_555 . 1_555 n
C2 C1 H14 119.97(10) 1_555 . 1_555 n
C4 C1 H14 120.05(10) 1_555 . 1_555 n
C1 C2 C3 120.29(8) 1_555 . 1_555 n
C1 C2 H15 119.91(10) 1_555 . 1_555 n
C3 C2 H15 119.79(10) 1_555 . 1_555 n
C2 C3 C6 119.92(8) 1_555 . 1_555 n
C2 C3 H16 120.03(10) 1_555 . 1_555 n
C6 C3 H16 120.05(10) 1_555 . 1_555 n
C1 C4 C5 120.06(8) 1_555 . 1_555 n
C1 C4 H17 119.83(10) 1_555 . 1_555 n
C5 C4 H17 120.11(10) 1_555 . 1_555 n
C4 C5 C6 119.82(8) 1_555 . 1_555 n
C4 C5 C10 120.43(9) 1_555 . 1_555 n
C6 C5 C10 119.75(8) 1_555 . 1_555 n
C3 C6 C5 119.93(8) 1_555 . 1_555 n
C3 C6 C7 120.31(9) 1_555 . 1_555 n
C5 C6 C7 119.77(8) 1_555 . 1_555 n
C6 C7 C8 119.97(8) 1_555 . 1_555 n
C6 C7 O11 120.07(10) 1_555 . 1_555 n
C8 C7 O11 119.96(10) 1_555 . 1_555 n
C7 C8 C9 120.01(8) 1_555 . 1_555 n
C7 C8 H18 119.99(10) 1_555 . 1_555 n
C9 C8 H18 120.00(10) 1_555 . 1_555 n
C8 C9 C10 120.22(8) 1_555 . 1_555 n
C8 C9 C13 119.99(10) 1_555 . 1_555 n
C10 C9 C13 119.79(10) 1_555 . 1_555 n
C5 C10 C9 120.28(8) 1_555 . 1_555 n
C5 C10 O12 119.88(10) 1_555 . 1_555 n
C9 C10 O12 119.84(10) 1_555 . 1_555 n
C9 C13 H19 107.1(4) 1_555 . 1_555 n
C9 C13 H20 115.9(4) 1_555 . 1_555 n
C9 C13 H21 108.9(4) 1_555 . 1_555 n
H19 C13 H20 109.7(4) 1_555 . 1_555 n
H19 C13 H21 105.7(4) 1_555 . 1_555 n
H20 C13 H21 109.1(4) 1_555 . 1_555 n
C23 C22 C25 120.33(8) 1_555 . 1_555 n
C23 C22 H35 119.70(10) 1_555 . 1_555 n
C25 C22 H35 119.97(10) 1_555 . 1_555 n
C22 C23 C24 120.14(8) 1_555 . 1_555 n
C22 C23 H36 120.03(10) 1_555 . 1_555 n
C24 C23 H36 119.84(10) 1_555 . 1_555 n
C23 C24 C27 119.94(8) 1_555 . 1_555 n
C23 C24 H37 120.13(10) 1_555 . 1_555 n
C27 C24 H37 119.93(10) 1_555 . 1_555 n
C22 C25 C26 119.79(8) 1_555 . 1_555 n
C22 C25 H38 120.22(10) 1_555 . 1_555 n
C26 C25 H38 119.99(10) 1_555 . 1_555 n
C25 C26 C27 119.69(8) 1_555 . 1_555 n
C25 C26 C31 120.24(9) 1_555 . 1_555 n
C27 C26 C31 120.07(8) 1_555 . 1_555 n
C24 C27 C26 120.12(8) 1_555 . 1_555 n
C24 C27 C28 120.07(9) 1_555 . 1_555 n
C26 C27 C28 119.81(8) 1_555 . 1_555 n
C27 C28 C29 119.56(8) 1_555 . 1_555 n
C27 C28 O32 120.46(10) 1_555 . 1_555 n
C29 C28 O32 119.99(10) 1_555 . 1_555 n
C28 C29 C30 120.36(8) 1_555 . 1_555 n
C28 C29 H39 119.69(10) 1_555 . 1_555 n
C30 C29 H39 119.94(10) 1_555 . 1_555 n
C29 C30 C31 120.37(8) 1_555 . 1_555 n
C29 C30 C34 119.44(10) 1_555 . 1_555 n
C31 C30 C34 120.18(10) 1_555 . 1_555 n
C26 C31 C30 119.83(8) 1_555 . 1_555 n
C26 C31 O33 120.09(10) 1_555 . 1_555 n
C30 C31 O33 120.08(10) 1_555 . 1_555 n
C30 C34 H40 112.2(4) 1_555 . 1_555 n
C30 C34 H41 109.5(4) 1_555 . 1_555 n
C30 C34 H42 108.3(4) 1_555 . 1_555 n
H40 C34 H41 108.6(4) 1_555 . 1_555 n
H40 C34 H42 108.8(4) 1_555 . 1_555 n
H41 C34 H42 109.3(4) 1_555 . 1_555 n

loop_
_geom_bond_atom_site_label_1
_geom_bond_atom_site_label_2
_geom_bond_distance
_geom_bond_site_symmetry_1
_geom_bond_site_symmetry_2
_geom_bond_publ_flag
C1 C2 1.4055(12) . 1_555 n
C1 C4 1.3892(12) . 1_555 n
C1 H14 1.0840(20) . 1_555 n
C2 C1 1.4055(12) . 1_555 n
C2 C3 1.3881(13) . 1_555 n
C2 H15 1.0764(20) . 1_555 n
C3 C2 1.3881(13) . 1_555 n
C3 C6 1.3997(12) . 1_555 n
C3 H16 1.0807(20) . 1_555 n
C4 C1 1.3892(12) . 1_555 n
C4 C5 1.4007(13) . 1_555 n
C4 H17 1.0783(20) . 1_555 n
C5 C4 1.4007(13) . 1_555 n
C5 C6 1.4050(12) . 1_555 n
C5 C10 1.4829(12) . 1_555 n
C6 C3 1.3997(12) . 1_555 n
C6 C5 1.4050(12) . 1_555 n
C6 C7 1.4675(12) . 1_555 n
C7 C6 1.4675(12) . 1_555 n
C7 C8 1.4984(12) . 1_555 n
C7 O11 1.2277(13) . 1_555 n
C8 C7 1.4984(12) . 1_555 n
C8 C9 1.3795(12) . 1_555 n
C8 H18 1.0812(20) . 1_555 n
C9 C8 1.3795(12) . 1_555 n
C9 C10 1.4712(12) . 1_555 n
C9 C13 1.4992(13) . 1_555 n
C9 H19 2.080(5) . 1_555 n
C10 C5 1.4829(12) . 1_555 n
C10 C9 1.4712(12) . 1_555 n
C10 O12 1.2287(7) . 1_555 n
O11 C7 1.2277(13) . 1_555 n
O12 C10 1.2287(7) . 1_555 n
C13 C9 1.4992(13) . 1_555 n
C13 H19 1.0680(20) . 1_555 n
C13 H20 1.0716(20) . 1_555 n
C13 H21 1.0691(20) . 1_555 n
H14 C1 1.0840(20) . 1_555 n
H15 C2 1.0764(20) . 1_555 n
H16 C3 1.0807(20) . 1_555 n
H17 C4 1.0783(20) . 1_555 n
H18 C8 1.0812(20) . 1_555 n
H19 C9 2.080(5) . 1_555 n
H19 C13 1.0680(20) . 1_555 n
H19 H20 1.750(5) . 1_555 n
H19 H21 1.703(5) . 1_555 n
H20 C13 1.0716(20) . 1_555 n
H20 H19 1.750(5) . 1_555 n
H20 H21 1.744(5) . 1_555 n
H21 C13 1.0691(20) . 1_555 n
H21 H19 1.703(5) . 1_555 n
H21 H20 1.744(5) . 1_555 n
C22 C23 1.4009(12) . 1_555 n
C22 C25 1.3932(12) . 1_555 n
C22 H35 1.0778(20) . 1_555 n
C23 C22 1.4009(12) . 1_555 n
C23 C24 1.3876(12) . 1_555 n
C23 H36 1.0831(20) . 1_555 n
C24 C23 1.3876(12) . 1_555 n
C24 C27 1.3938(12) . 1_555 n
C24 H37 1.0771(20) . 1_555 n
C25 C22 1.3932(12) . 1_555 n
C25 C26 1.3961(12) . 1_555 n
C25 H38 1.0790(20) . 1_555 n
C26 C25 1.3961(12) . 1_555 n
C26 C27 1.4102(12) . 1_555 n
C26 C31 1.4793(12) . 1_555 n
C27 C24 1.3938(12) . 1_555 n
C27 C26 1.4102(12) . 1_555 n
C27 C28 1.4651(12) . 1_555 n
C28 C27 1.4651(12) . 1_555 n
C28 C29 1.4961(12) . 1_555 n
C28 O32 1.2300(13) . 1_555 n
C29 C28 1.4961(12) . 1_555 n
C29 C30 1.3802(12) . 1_555 n
C29 H39 1.0765(20) . 1_555 n
C30 C29 1.3802(12) . 1_555 n
C30 C31 1.4700(12) . 1_555 n
C30 C34 1.4960(13) . 1_555 n
C30 H42 2.094(5) . 1_555 n
C31 C26 1.4793(12) . 1_555 n
C31 C30 1.4700(12) . 1_555 n
C31 O33 1.2306(7) . 1_555 n
O32 C28 1.2300(13) . 1_555 n
O33 C31 1.2306(7) . 1_555 n
C34 C30 1.4960(13) . 1_555 n
C34 H40 1.0691(20) . 1_555 n
C34 H41 1.0641(20) . 1_555 n
C34 H42 1.0687(20) . 1_555 n
H35 C22 1.0778(20) . 1_555 n
H36 C23 1.0831(20) . 1_555 n
H37 C24 1.0771(20) . 1_555 n
H38 C25 1.0790(20) . 1_555 n
H39 C29 1.0765(20) . 1_555 n
H40 C34 1.0691(20) . 1_555 n
H40 H41 1.733(5) . 1_555 n
H40 H42 1.739(5) . 1_555 n
H41 C34 1.0641(20) . 1_555 n
H41 H40 1.733(5) . 1_555 n
H41 H42 1.740(5) . 1_555 n
H42 C30 2.094(5) . 1_555 n
H42 C34 1.0687(20) . 1_555 n
H42 H40 1.739(5) . 1_555 n
H42 H41 1.740(5) . 1_555 n

loop_
_pd_block_diffractogram_id
2003-03-03T16:06|K3N_H_01|Nowell|hrpd
2003-03-03T16:06|K3N_H_02|Nowell|hrpd
2003-03-03T16:06|K3N_H_03|Nowell|hrpd

loop_
_pd_phase_block_id
2003-03-03T16:06|K3N_phase1|Nowell||

loop_
_cod_related_entry_id
_cod_related_entry_database
_cod_related_entry_code
1 ChemSpider 3915
